data_2219085
loop_
_publ_author_name
'Li, Zhan Lin'
'Yao, Xin Jian'
'Wu, Wen'
'Xuan, Ya Wen'

_publ_section_title
;
 Hexaaquacopper(II) dichloride bis(hexamethylenetetramine) tetrahydrate
;
_journal_coeditor_code LH2645
_journal_issue 8
_journal_name_full 'Acta Crystallographica Section E'
_journal_page_first m1024
_journal_paper_doi 10.1107/S1600536808020916
_journal_volume 64
_journal_year 2008
_chemical_formula_iupac '[Cu (H2 O)6] Cl2, 2C6 H12 N4, 4H2 O'
_chemical_formula_moiety 'Cu H12 O6 2+, 2(Cl -), 2(C6 H12 N4) 4(H2 O)'
_chemical_formula_sum 'C12 H44 Cl2 Cu N8 O10'
_chemical_formula_weight 594.99
_chemical_name_systematic
;
Hexaaquacopper(II) dichloride bis(hexamethylenetetramine) tetrahydrate
;
_space_group_IT_number 2
_symmetry_cell_setting triclinic
_symmetry_space_group_name_Hall '-P 1'
_symmetry_space_group_name_H-M 'P -1'
_atom_sites_solution_hydrogens geom
_atom_sites_solution_primary direct
_atom_sites_solution_secondary difmap
_audit_creation_method SHELXL-97
_cell_angle_alpha 119.523(2)
_cell_angle_beta 94.153(3)
_cell_angle_gamma 101.065(3)
_cell_formula_units_Z 1
_cell_length_a 9.321(3)
_cell_length_b 9.3923(16)
_cell_length_c 9.4261(16)
_cell_measurement_reflns_used 1415
_cell_measurement_temperature 291(2)
_cell_measurement_theta_max 22.94
_cell_measurement_theta_min 2.53
_cell_volume 691.1(3)
_computing_cell_refinement 'SAINT (Bruker, 2002)'
_computing_data_collection 'SMART (Bruker, 2002)'
_computing_data_reduction 'SAINT (Bruker, 2002)'
_computing_molecular_graphics 'SHELXTL (Sheldrick, 2008)'
_computing_publication_material 'SHELXTL (Sheldrick, 2008)'
_computing_structure_refinement 'SHELXL97 (Sheldrick, 2008)'
_computing_structure_solution 'SHELXS97 (Sheldrick, 2008)'
_diffrn_ambient_temperature 291(2)
_diffrn_detector_area_resol_mean 0
_diffrn_measured_fraction_theta_full 0.989
_diffrn_measured_fraction_theta_max 0.989
_diffrn_measurement_device_type 'Bruker SMART CCD'
_diffrn_measurement_method '\f and \w'
_diffrn_radiation_monochromator graphite
_diffrn_radiation_source 'fine-focus sealed tube'
_diffrn_radiation_type MoK\a
_diffrn_radiation_wavelength 0.71073
_diffrn_reflns_av_R_equivalents 0.0268
_diffrn_reflns_av_sigmaI/netI 0.0422
_diffrn_reflns_limit_h_max 11
_diffrn_reflns_limit_h_min -11
_diffrn_reflns_limit_k_max 11
_diffrn_reflns_limit_k_min -11
_diffrn_reflns_limit_l_max 11
_diffrn_reflns_limit_l_min -11
_diffrn_reflns_number 5328
_diffrn_reflns_theta_full 25.49
_diffrn_reflns_theta_max 25.49
_diffrn_reflns_theta_min 2.51
_diffrn_standards_decay_% 0
_diffrn_standards_interval_count 0
_diffrn_standards_interval_time 0
_diffrn_standards_number 0
_exptl_absorpt_coefficient_mu 1.039
_exptl_absorpt_correction_T_max 0.8597
_exptl_absorpt_correction_T_min 0.7086
_exptl_absorpt_correction_type multi-scan
_exptl_absorpt_process_details '(SADABS; Sheldrick, 1996)'
_exptl_crystal_colour blue
_exptl_crystal_density_diffrn 1.430
_exptl_crystal_density_method 'not measured'
_exptl_crystal_description block
_exptl_crystal_F_000 315
_exptl_crystal_size_max 0.36
_exptl_crystal_size_mid 0.29
_exptl_crystal_size_min 0.15
_refine_diff_density_max 0.303
_refine_diff_density_min -0.510
_refine_ls_extinction_method none
_refine_ls_goodness_of_fit_ref 1.055
_refine_ls_hydrogen_treatment constr
_refine_ls_matrix_type full
_refine_ls_number_parameters 151
_refine_ls_number_reflns 2551
_refine_ls_number_restraints 0
_refine_ls_restrained_S_all 1.055
_refine_ls_R_factor_all 0.0538
_refine_ls_R_factor_gt 0.0410
_refine_ls_shift/su_max 0.000
_refine_ls_shift/su_mean 0.000
_refine_ls_structure_factor_coef Fsqd
_refine_ls_weighting_details 'calc w=1/[\s^2^(Fo^2^)+(0.0473P)^2^+0.4567P] P=(Fo^2^+2Fc^2^)/3'
_refine_ls_weighting_scheme calc
_refine_ls_wR_factor_gt 0.0993
_refine_ls_wR_factor_ref 0.1084
_reflns_number_gt 2083
_reflns_number_total 2551
_reflns_threshold_expression I>2\s(I)
_cod_data_source_file lh2645.cif
_cod_data_source_block I
_cod_depositor_comments
;
The following automatic conversions were performed:
'_symmetry_cell_setting' value 'Triclinic' changed to 'triclinic'
according to '/home/saulius/struct/CIF-dictionaries/cif_core.dic'
dictionary named 'cif_core.dic' version 2.4.1 from 2010-06-29.

Automatic conversion script
Id: cif_fix_enum 1527 2010-12-29 10:47:43Z saulius 

The following automatic conversions were performed:

'_symmetry_cell_setting' value 'Triclinic' changed to 'triclinic'
according to /home/saulius/struct/CIF-dictionaries/cif_core.dic
dictionary named 'cif_core.dic' version 2.4.1 from 2010-06-29.

Automatic conversion script
Id: cif_fix_values 1715 2011-07-08 13:25:40Z adriana 
;
_cod_database_code 2219085
_cod_database_fobs_code 2219085

loop_
_symmetry_equiv_pos_as_xyz
'x, y, z'
'-x, -y, -z'

loop_
_atom_site_type_symbol
_atom_site_label
_atom_site_fract_x
_atom_site_fract_y
_atom_site_fract_z
_atom_site_U_iso_or_equiv
_atom_site_adp_type
_atom_site_calc_flag
_atom_site_refinement_flags
_atom_site_occupancy
Cu Cu1 0.5000 0.0000 0.0000 0.03048(18) Uani d S 1
Cl Cl1 0.18946(11) 0.17433(12) 0.43516(12) 0.0544(3) Uani d . 1
O O1 0.3831(2) 0.1341(3) -0.0575(3) 0.0410(6) Uani d . 1
H H1W 0.3885 0.2251 0.0267 0.061 Uiso d R 1
H H2W 0.3032 0.0955 -0.1237 0.061 Uiso d R 1
O O2 0.6183(3) 0.2239(3) 0.1983(3) 0.0458(6) Uani d . 1
H H3W 0.6168 0.2522 0.2960 0.069 Uiso d R 1
H H4W 0.6825 0.2950 0.1926 0.069 Uiso d R 1
O O3 0.3576(3) -0.0289(3) 0.1457(3) 0.0468(6) Uani d . 1
H H5W 0.3400 0.0621 0.2072 0.070 Uiso d R 1
H H6W 0.3653 -0.0847 0.1901 0.070 Uiso d R 1
O O4 0.1965(3) 0.5031(3) 0.7782(3) 0.0481(6) Uani d . 1
H H7W 0.2086 0.4204 0.6934 0.072 Uiso d R 1
H H8W 0.1057 0.4942 0.7787 0.072 Uiso d R 1
O O5 0.1485(3) 0.0517(4) 0.7004(4) 0.0741(9) Uani d . 1
H H9W 0.1697 0.0946 0.6432 0.111 Uiso d R 1
H H10W 0.0599 -0.0029 0.6717 0.111 Uiso d R 1
N N1 0.3348(3) 0.7402(3) 0.2551(3) 0.0349(6) Uani d . 1
N N2 0.3362(3) 0.6544(3) 0.4602(3) 0.0347(6) Uani d . 1
N N3 0.3419(3) 0.4512(3) 0.1727(3) 0.0339(6) Uani d . 1
N N4 0.1150(3) 0.5418(3) 0.2441(3) 0.0352(6) Uani d . 1
C C1 0.3865(4) 0.7928(4) 0.4281(4) 0.0372(7) Uani d . 1
H H1A 0.3493 0.8884 0.5004 0.045 Uiso calc R 1
H H1B 0.4945 0.8297 0.4544 0.045 Uiso calc R 1
C C2 0.3940(4) 0.5117(4) 0.3491(4) 0.0367(7) Uani d . 1
H H2A 0.3622 0.4193 0.3685 0.044 Uiso calc R 1
H H2B 0.5021 0.5469 0.3747 0.044 Uiso calc R 1
C C3 0.1779(4) 0.4020(4) 0.1381(4) 0.0399(8) Uani d . 1
H H3A 0.1418 0.3631 0.0225 0.048 Uiso calc R 1
H H3B 0.1433 0.3083 0.1550 0.048 Uiso calc R 1
C C4 0.1704(4) 0.6831(4) 0.2180(4) 0.0390(8) Uani d . 1
H H4A 0.1311 0.7774 0.2886 0.047 Uiso calc R 1
H H4B 0.1342 0.6476 0.1034 0.047 Uiso calc R 1
C C5 0.3921(4) 0.5949(4) 0.1478(4) 0.0384(8) Uani d . 1
H H5A 0.5002 0.6301 0.1718 0.046 Uiso calc R 1
H H5B 0.3584 0.5583 0.0324 0.046 Uiso calc R 1
C C6 0.1729(4) 0.5996(4) 0.4188(4) 0.0388(8) Uani d . 1
H H6A 0.1335 0.6931 0.4911 0.047 Uiso calc R 1
H H6B 0.1386 0.5079 0.4386 0.047 Uiso calc R 1

loop_
_atom_site_aniso_label
_atom_site_aniso_U_11
_atom_site_aniso_U_22
_atom_site_aniso_U_33
_atom_site_aniso_U_12
_atom_site_aniso_U_13
_atom_site_aniso_U_23
Cu1 0.0393(3) 0.0273(3) 0.0255(3) 0.0104(2) 0.0087(2) 0.0133(2)
Cl1 0.0599(6) 0.0441(5) 0.0534(6) 0.0137(5) 0.0259(5) 0.0190(5)
O1 0.0505(14) 0.0335(12) 0.0335(12) 0.0193(11) 0.0002(10) 0.0117(10)
O2 0.0663(16) 0.0310(12) 0.0231(11) -0.0071(11) 0.0028(11) 0.0093(10)
O3 0.0699(17) 0.0442(14) 0.0551(15) 0.0328(13) 0.0383(13) 0.0372(13)
O4 0.0416(14) 0.0439(14) 0.0435(14) 0.0008(11) 0.0087(11) 0.0151(12)
O5 0.0623(18) 0.088(2) 0.070(2) 0.0023(16) -0.0133(15) 0.0494(19)
N1 0.0419(16) 0.0337(15) 0.0399(15) 0.0157(13) 0.0169(12) 0.0237(13)
N2 0.0422(15) 0.0331(14) 0.0248(13) 0.0026(12) 0.0077(11) 0.0143(12)
N3 0.0421(15) 0.0299(14) 0.0300(14) 0.0139(12) 0.0067(12) 0.0141(12)
N4 0.0353(15) 0.0330(15) 0.0333(14) 0.0089(12) 0.0074(12) 0.0141(12)
C1 0.0456(19) 0.0255(16) 0.0339(17) 0.0049(14) 0.0106(15) 0.0117(14)
C2 0.0448(19) 0.0355(18) 0.0335(17) 0.0093(15) 0.0032(14) 0.0214(15)
C3 0.0403(19) 0.0323(18) 0.0335(18) 0.0067(15) 0.0012(15) 0.0090(15)
C4 0.047(2) 0.0410(19) 0.0398(18) 0.0225(16) 0.0150(15) 0.0240(16)
C5 0.047(2) 0.046(2) 0.0327(17) 0.0224(17) 0.0174(15) 0.0240(16)
C6 0.048(2) 0.0343(18) 0.0359(18) 0.0082(15) 0.0176(15) 0.0190(15)

loop_
_atom_type_symbol
_atom_type_description
_atom_type_scat_dispersion_real
_atom_type_scat_dispersion_imag
_atom_type_scat_source
C C 0.0033 0.0016 'International Tables Vol C Tables 4.2.6.8 and 6.1.1.4'
H H 0.0000 0.0000 'International Tables Vol C Tables 4.2.6.8 and 6.1.1.4'
N N 0.0061 0.0033 'International Tables Vol C Tables 4.2.6.8 and 6.1.1.4'
O O 0.0106 0.0060 'International Tables Vol C Tables 4.2.6.8 and 6.1.1.4'
Cl Cl 0.1484 0.1585 'International Tables Vol C Tables 4.2.6.8 and 6.1.1.4'
Cu Cu 0.3201 1.2651 'International Tables Vol C Tables 4.2.6.8 and 6.1.1.4'

loop_
_geom_angle_atom_site_label_1
_geom_angle_atom_site_label_2
_geom_angle_atom_site_label_3
_geom_angle_site_symmetry_1
_geom_angle_site_symmetry_3
_geom_angle
_geom_angle_publ_flag
O2 Cu1 O2 . 2_655 180 y
O2 Cu1 O1 . . 87.24(9) y
O2 Cu1 O1 2_655 . 92.76(9) ?
O2 Cu1 O1 . 2_655 92.76(9) y
O2 Cu1 O1 2_655 2_655 87.24(9) ?
O1 Cu1 O1 . 2_655 180 y
O2 Cu1 O3 . 2_655 90.30(10) y
O2 Cu1 O3 2_655 2_655 89.70(10) ?
O1 Cu1 O3 . 2_655 86.64(9) y
O1 Cu1 O3 2_655 2_655 93.36(9) ?
O2 Cu1 O3 . . 89.70(10) y
O2 Cu1 O3 2_655 . 90.30(10) ?
O1 Cu1 O3 . . 93.36(9) y
O1 Cu1 O3 2_655 . 86.64(9) ?
O3 Cu1 O3 2_655 . 180 y
Cu1 O1 H1W . . 109.5 ?
Cu1 O1 H2W . . 126.7 ?
H1W O1 H2W . . 113.2 ?
Cu1 O2 H3W . . 124.5 ?
Cu1 O2 H4W . . 124.2 ?
H3W O2 H4W . . 110.9 ?
Cu1 O3 H5W . . 109.5 ?
Cu1 O3 H6W . . 123.5 ?
H5W O3 H6W . . 113.5 ?
H7W O4 H8W . . 110.2 ?
H9W O5 H10W . . 111.4 ?
C1 N1 C5 . . 108.3(2) ?
C1 N1 C4 . . 108.1(2) ?
C5 N1 C4 . . 108.3(3) ?
C6 N2 C2 . . 108.5(2) ?
C6 N2 C1 . . 108.5(2) ?
C2 N2 C1 . . 108.0(2) ?
C3 N3 C2 . . 108.0(3) ?
C3 N3 C5 . . 108.1(2) ?
C2 N3 C5 . . 107.7(2) ?
C3 N4 C4 . . 108.1(3) ?
C3 N4 C6 . . 107.9(2) ?
C4 N4 C6 . . 107.7(2) ?
N1 C1 N2 . . 111.9(2) ?
N1 C1 H1A . . 109.2 ?
N2 C1 H1A . . 109.2 ?
N1 C1 H1B . . 109.2 ?
N2 C1 H1B . . 109.2 ?
H1A C1 H1B . . 107.9 ?
N2 C2 N3 . . 112.0(2) ?
N2 C2 H2A . . 109.2 ?
N3 C2 H2A . . 109.2 ?
N2 C2 H2B . . 109.2 ?
N3 C2 H2B . . 109.2 ?
H2A C2 H2B . . 107.9 ?
N4 C3 N3 . . 112.7(3) ?
N4 C3 H3A . . 109.1 ?
N3 C3 H3A . . 109.1 ?
N4 C3 H3B . . 109.1 ?
N3 C3 H3B . . 109.1 ?
H3A C3 H3B . . 107.8 ?
N4 C4 N1 . . 112.3(2) ?
N4 C4 H4A . . 109.2 ?
N1 C4 H4A . . 109.2 ?
N4 C4 H4B . . 109.2 ?
N1 C4 H4B . . 109.2 ?
H4A C4 H4B . . 107.9 ?
N1 C5 N3 . . 112.0(2) ?
N1 C5 H5A . . 109.2 ?
N3 C5 H5A . . 109.2 ?
N1 C5 H5B . . 109.2 ?
N3 C5 H5B . . 109.2 ?
H5A C5 H5B . . 107.9 ?
N2 C6 N4 . . 112.1(2) ?
N2 C6 H6A . . 109.2 ?
N4 C6 H6A . . 109.2 ?
N2 C6 H6B . . 109.2 ?
N4 C6 H6B . . 109.2 ?
H6A C6 H6B . . 107.9 ?

loop_
_geom_bond_atom_site_label_1
_geom_bond_atom_site_label_2
_geom_bond_site_symmetry_2
_geom_bond_distance
_geom_bond_publ_flag
Cu1 O2 . 2.017(2) y
Cu1 O2 2_655 2.017(2) ?
Cu1 O1 . 2.045(2) y
Cu1 O1 2_655 2.045(2) ?
Cu1 O3 2_655 2.053(2) ?
Cu1 O3 . 2.053(2) y
O1 H1W . 0.8200 ?
O1 H2W . 0.8260 ?
O2 H3W . 0.8254 ?
O2 H4W . 0.8330 ?
O3 H5W . 0.8200 ?
O3 H6W . 0.8246 ?
O4 H7W . 0.8304 ?
O4 H8W . 0.8351 ?
O5 H9W . 0.8312 ?
O5 H10W . 0.8289 ?
N1 C1 . 1.462(4) ?
N1 C5 . 1.473(4) ?
N1 C4 . 1.477(4) ?
N2 C6 . 1.466(4) ?
N2 C2 . 1.469(4) ?
N2 C1 . 1.475(4) ?
N3 C3 . 1.472(4) ?
N3 C2 . 1.473(4) ?
N3 C5 . 1.476(4) ?
N4 C3 . 1.467(4) ?
N4 C4 . 1.472(4) ?
N4 C6 . 1.474(4) ?
C1 H1A . 0.9700 ?
C1 H1B . 0.9700 ?
C2 H2A . 0.9700 ?
C2 H2B . 0.9700 ?
C3 H3A . 0.9700 ?
C3 H3B . 0.9700 ?
C4 H4A . 0.9700 ?
C4 H4B . 0.9700 ?
C5 H5A . 0.9700 ?
C5 H5B . 0.9700 ?
C6 H6A . 0.9700 ?
C6 H6B . 0.9700 ?

loop_
_geom_hbond_atom_site_label_D
_geom_hbond_atom_site_label_H
_geom_hbond_atom_site_label_A
_geom_hbond_site_symmetry_A
_geom_hbond_distance_DH
_geom_hbond_distance_HA
_geom_hbond_distance_DA
_geom_hbond_angle_DHA
O1 H1W N3 . 0.82 2.04 2.814(3) 157.8
O1 H2W O5 1_554 0.83 1.94 2.734(3) 162.1
O2 H3W N2 2_666 0.83 1.99 2.800(3) 166.5
O2 H4W O4 2_666 0.83 1.89 2.700(3) 164.7
O3 H5W Cl1 . 0.82 2.54 3.190(2) 136.7
O3 H6W N1 1_545 0.82 2.00 2.805(3) 165.0
O4 H7W Cl1 . 0.83 2.35 3.170(3) 168.1
O4 H8W N4 2_566 0.84 2.00 2.829(4) 174.4
O5 H9W Cl1 . 0.83 2.43 3.245(3) 168.5
O5 H10W Cl1 2_556 0.83 2.37 3.200(3) 174.8

loop_
_geom_torsion_atom_site_label_1
_geom_torsion_atom_site_label_2
_geom_torsion_atom_site_label_3
_geom_torsion_atom_site_label_4
_geom_torsion
C5 N1 C1 N2 -58.7(3)
C4 N1 C1 N2 58.3(3)
C6 N2 C1 N1 -58.5(3)
C2 N2 C1 N1 58.9(3)
C6 N2 C2 N3 58.4(3)
C1 N2 C2 N3 -59.0(3)
C3 N3 C2 N2 -57.7(3)
C5 N3 C2 N2 58.8(3)
C4 N4 C3 N3 58.1(3)
C6 N4 C3 N3 -58.2(3)
C2 N3 C3 N4 58.1(3)
C5 N3 C3 N4 -58.2(3)
C3 N4 C4 N1 -57.9(3)
C6 N4 C4 N1 58.4(3)
C1 N1 C4 N4 -58.8(3)
C5 N1 C4 N4 58.3(3)
C1 N1 C5 N3 58.7(3)
C4 N1 C5 N3 -58.2(3)
C3 N3 C5 N1 58.0(3)
C2 N3 C5 N1 -58.5(3)
C2 N2 C6 N4 -58.6(3)
C1 N2 C6 N4 58.5(3)
C3 N4 C6 N2 58.2(3)
C4 N4 C6 N2 -58.3(3)
